data_1570767
loop_
_publ_author_name
'Shi, Zhaojiang'
'Dong, Shicheng'
'Liu, Ting'
'Wang, Wei-Zhen'
'Li, Nan'
'Yuan, Yaofeng'
'Zhu, Jun'
'Ye, Ke-Yin'

_publ_section_title
;
 Electrochemical cascade migratory <i>versus ortho</i>-cyclization of
 2-alkynylbenzenesulfonamides.
;
_journal_issue 8
_journal_name_full 'Chemical science'
_journal_page_first 2827
_journal_page_last 2832
_journal_paper_doi 10.1039/d3sc05229j
_journal_volume 15
_journal_year 2024
_chemical_formula_moiety 'C21 H13 N O4 S'
_chemical_formula_sum 'C21 H13 N O4 S'
_chemical_formula_weight 375.38
_space_group_crystal_system monoclinic
_space_group_IT_number 14
_space_group_name_Hall '-P 2yn'
_space_group_name_H-M_alt 'P 1 21/n 1'
_atom_sites_solution_hydrogens geom
_atom_sites_solution_primary dual
_audit_creation_date 2022-06-25
_audit_creation_method
;
Olex2 1.3
(compiled 2020.11.12 svn.r5f609507 for OlexSys, GUI svn.r6226)
;
_audit_update_record
;
2023-06-24 deposited with the CCDC.	2024-01-11 downloaded from the CCDC.
;
_cell_angle_alpha 90
_cell_angle_beta 94.504(10)
_cell_angle_gamma 90
_cell_formula_units_Z 4
_cell_length_a 8.086(3)
_cell_length_b 5.5939(14)
_cell_length_c 38.073(11)
_cell_measurement_reflns_used 4519
_cell_measurement_temperature 296.15
_cell_measurement_theta_max 22.578
_cell_measurement_theta_min 2.542
_cell_volume 1716.8(9)
_computing_cell_refinement 'SAINT V8.38A (Bruker, 2018)'
_computing_data_reduction 'SAINT V8.38A (Bruker, 2018)'
_computing_molecular_graphics 'Olex2 1.3 (Dolomanov et al., 2009)'
_computing_publication_material 'Olex2 1.3 (Dolomanov et al., 2009)'
_computing_structure_refinement 'SHELXL 2018/3 (Sheldrick, 2015)'
_computing_structure_solution 'SHELXT 2018/2 (Sheldrick, 2018)'
_diffrn_ambient_temperature 296.15
_diffrn_measured_fraction_theta_full 0.993
_diffrn_measured_fraction_theta_max 0.993
_diffrn_measurement_device_type 'CCD area detector'
_diffrn_measurement_method 'phi and omega scans'
_diffrn_radiation_monochromator graphite
_diffrn_radiation_type MoK\a
_diffrn_radiation_wavelength 0.71073
_diffrn_reflns_av_R_equivalents 0.1153
_diffrn_reflns_av_unetI/netI 0.0787
_diffrn_reflns_Laue_measured_fraction_full 0.993
_diffrn_reflns_Laue_measured_fraction_max 0.993
_diffrn_reflns_limit_h_max 9
_diffrn_reflns_limit_h_min -9
_diffrn_reflns_limit_k_max 6
_diffrn_reflns_limit_k_min -6
_diffrn_reflns_limit_l_max 45
_diffrn_reflns_limit_l_min -45
_diffrn_reflns_number 31689
_diffrn_reflns_point_group_measured_fraction_full 0.993
_diffrn_reflns_point_group_measured_fraction_max 0.993
_diffrn_reflns_theta_full 25.206
_diffrn_reflns_theta_max 25.206
_diffrn_reflns_theta_min 2.146
_diffrn_source_current 1.4
_diffrn_source_power 0.07
_diffrn_source_voltage 50.0
_exptl_absorpt_coefficient_mu 0.217
_exptl_absorpt_correction_T_max 0.7452
_exptl_absorpt_correction_T_min 0.4477
_exptl_absorpt_correction_type none
_exptl_absorpt_process_details
;
SADABS-2016/2 (Bruker,2016/2) was used for absorption correction.
wR2(int) was 0.1682 before and 0.0804 after correction.
The Ratio of minimum to maximum transmission is 0.6008.
The \l/2 correction factor is Not present.
;
_exptl_crystal_colour 'clear light white'
_exptl_crystal_colour_lustre clear
_exptl_crystal_colour_modifier light
_exptl_crystal_colour_primary white
_exptl_crystal_density_diffrn 1.452
_exptl_crystal_description needle
_exptl_crystal_F_000 776
_exptl_crystal_size_max 0.1
_exptl_crystal_size_mid 0.1
_exptl_crystal_size_min 0.1
_refine_diff_density_max 0.166
_refine_diff_density_min -0.308
_refine_diff_density_rms 0.049
_refine_ls_extinction_method none
_refine_ls_goodness_of_fit_ref 1.012
_refine_ls_hydrogen_treatment constr
_refine_ls_matrix_type full
_refine_ls_number_parameters 244
_refine_ls_number_reflns 3082
_refine_ls_number_restraints 0
_refine_ls_restrained_S_all 1.012
_refine_ls_R_factor_all 0.1055
_refine_ls_R_factor_gt 0.0513
_refine_ls_shift/su_max 0.000
_refine_ls_shift/su_mean 0.000
_refine_ls_structure_factor_coef Fsqd
_refine_ls_weighting_details 'w=1/[\s^2^(Fo^2^)+(0.0459P)^2^+0.3529P] where P=(Fo^2^+2Fc^2^)/3'
_refine_ls_weighting_scheme calc
_refine_ls_wR_factor_gt 0.1048
_refine_ls_wR_factor_ref 0.1233
_reflns_Friedel_coverage 0.000
_reflns_number_gt 1875
_reflns_number_total 3082
_reflns_threshold_expression 'I > 2\s(I)'
_cod_data_source_file d3sc05229j2.cif
_cod_data_source_block szj-078x
_cod_depositor_comments 'Adding full bibliography for 1570763--1570767.cif.'
_cod_original_cell_volume 1716.7(9)
_cod_database_code 1570767
_shelx_shelxl_version_number 2018/3
_shelx_space_group_comment
;
The symmetry employed for this shelxl refinement is uniquely defined
by the following loop, which should always be used as a source of
symmetry information in preference to the above space-group names.
They are only intended as comments.
;
_shelx_estimated_absorpt_t_max 0.979
_shelx_estimated_absorpt_t_min 0.979
_olex2_refinement_description
;
1. Fixed Uiso
 At 1.2 times of:
  All C(H) groups
2.a Aromatic/amide H refined with riding coordinates:
 C008(H008), C00B(H00B), C00C(H00C), C00G(H00G), C00H(H00H), C00J(H00J),
 C00K(H00K), C00L(H00L), C00N(H00N), C00O(H00O), C00P(H00P), C00Q(H00Q),
 C00R(H00R)
;
_olex2_submission_special_instructions 'No special instructions were received'

loop_
_space_group_symop_operation_xyz
'x, y, z'
'-x+1/2, y+1/2, -z+1/2'
'-x, -y, -z'
'x-1/2, -y-1/2, z-1/2'

loop_
_atom_site_label
_atom_site_type_symbol
_atom_site_fract_x
_atom_site_fract_y
_atom_site_fract_z
_atom_site_U_iso_or_equiv
_atom_site_adp_type
_atom_site_occupancy
_atom_site_site_symmetry_order
_atom_site_calc_flag
_atom_site_refinement_flags_posn
_atom_site_refinement_flags_adp
_atom_site_refinement_flags_occupancy
_atom_site_disorder_assembly
_atom_site_disorder_group
S001 S 0.18994(11) 0.95585(13) 0.30430(2) 0.0604(3) Uani 1 1 d . . . . .
O002 O -0.0736(3) 0.9393(4) 0.36337(5) 0.0678(6) Uani 1 1 d . . . . .
O003 O 0.0719(3) 0.8584(4) 0.27869(5) 0.0762(7) Uani 1 1 d . . . . .
O004 O -0.1515(3) 0.6621(4) 0.48592(6) 0.0793(7) Uani 1 1 d . . . . .
O005 O 0.1908(3) 1.2081(3) 0.30923(5) 0.0811(7) Uani 1 1 d . . . . .
N006 N 0.1737(3) 0.8192(4) 0.34286(6) 0.0517(6) Uani 1 1 d . . . . .
C007 C 0.3874(3) 0.4019(4) 0.40707(6) 0.0376(6) Uani 1 1 d . . . . .
C008 C 0.4689(3) 0.2194(4) 0.39053(7) 0.0441(7) Uani 1 1 d . . . . .
H008 H 0.459851 0.209478 0.366072 0.053 Uiso 1 1 calc R U . . .
C009 C 0.2851(3) 0.5779(4) 0.38657(6) 0.0375(6) Uani 1 1 d . . . . .
C00A C 0.1215(3) 0.6755(4) 0.39859(6) 0.0406(7) Uani 1 1 d . . . . .
C00B C 0.1464(3) 0.8474(4) 0.42869(7) 0.0431(7) Uani 1 1 d . . . . .
H00B H 0.227713 0.964237 0.427645 0.052 Uiso 1 1 calc R U . . .
C00C C 0.3990(3) 0.4056(4) 0.44381(6) 0.0443(7) Uani 1 1 d . . . . .
H00C H 0.343201 0.523003 0.455520 0.053 Uiso 1 1 calc R U . . .
C00D C 0.3108(3) 0.6728(4) 0.35501(7) 0.0433(7) Uani 1 1 d . . . . .
C00E C 0.0540(4) 0.8295(5) 0.36662(7) 0.0499(8) Uani 1 1 d . . . . .
C00F C 0.4378(4) 0.6894(5) 0.32975(7) 0.0482(7) Uani 1 1 d . . . . .
C00G C -0.0009(3) 0.4841(5) 0.40507(8) 0.0511(8) Uani 1 1 d . . . . .
H00G H -0.018897 0.363273 0.388426 0.061 Uiso 1 1 calc R U . . .
C00H C 0.0600(4) 0.8423(5) 0.45648(7) 0.0510(7) Uani 1 1 d . . . . .
H00H H 0.079640 0.957892 0.473866 0.061 Uiso 1 1 calc R U . . .
C00I C -0.0653(4) 0.6615(5) 0.46077(8) 0.0539(8) Uani 1 1 d . . . . .
C00J C 0.4920(3) 0.2379(5) 0.46291(7) 0.0527(8) Uani 1 1 d . . . . .
H00J H 0.499379 0.243288 0.487401 0.063 Uiso 1 1 calc R U . . .
C00K C 0.5628(3) 0.0535(5) 0.40991(8) 0.0516(7) Uani 1 1 d . . . . .
H00K H 0.618860 -0.065049 0.398497 0.062 Uiso 1 1 calc R U . . .
C00L C 0.5740(4) 0.0627(5) 0.44604(8) 0.0556(8) Uani 1 1 d . . . . .
H00L H 0.637164 -0.049955 0.459079 0.067 Uiso 1 1 calc R U . . .
C00M C 0.3884(4) 0.8369(5) 0.30161(7) 0.0548(8) Uani 1 1 d . . . . .
C00N C 0.5964(4) 0.5925(5) 0.33122(7) 0.0568(8) Uani 1 1 d . . . . .
H00N H 0.633955 0.495509 0.350033 0.068 Uiso 1 1 calc R U . . .
C00O C 0.6973(4) 0.6406(6) 0.30479(8) 0.0684(9) Uani 1 1 d . . . . .
H00O H 0.803240 0.574782 0.305801 0.082 Uiso 1 1 calc R U . . .
C00P C -0.0851(4) 0.4791(5) 0.43362(9) 0.0613(9) Uani 1 1 d . . . . .
H00P H -0.159293 0.354671 0.436322 0.074 Uiso 1 1 calc R U . . .
C00Q C 0.4908(5) 0.8853(6) 0.27452(8) 0.0767(11) Uani 1 1 d . . . . .
H00Q H 0.455588 0.982758 0.255600 0.092 Uiso 1 1 calc R U . . .
C00R C 0.6453(5) 0.7830(7) 0.27705(9) 0.0823(11) Uani 1 1 d . . . . .
H00R H 0.716272 0.811446 0.259438 0.099 Uiso 1 1 calc R U . . .

loop_
_atom_site_aniso_label
_atom_site_aniso_U_11
_atom_site_aniso_U_22
_atom_site_aniso_U_33
_atom_site_aniso_U_23
_atom_site_aniso_U_13
_atom_site_aniso_U_12
S001 0.0882(7) 0.0477(5) 0.0423(5) 0.0054(3) -0.0144(4) -0.0057(4)
O002 0.0665(16) 0.0639(14) 0.0705(14) -0.0063(11) -0.0114(11) 0.0201(12)
O003 0.0933(17) 0.0761(15) 0.0541(13) -0.0047(10) -0.0266(12) -0.0063(12)
O004 0.0643(16) 0.1032(18) 0.0739(16) 0.0242(13) 0.0280(13) 0.0158(13)
O005 0.127(2) 0.0389(12) 0.0738(15) 0.0080(10) -0.0135(14) -0.0042(12)
N006 0.0602(17) 0.0532(14) 0.0408(14) 0.0086(11) -0.0026(13) 0.0050(12)
C007 0.0392(16) 0.0332(14) 0.0399(16) -0.0003(11) -0.0002(12) -0.0061(12)
C008 0.0477(18) 0.0416(16) 0.0437(16) -0.0034(13) 0.0071(13) -0.0042(13)
C009 0.0430(17) 0.0329(14) 0.0361(15) -0.0048(11) 0.0000(12) -0.0045(12)
C00A 0.0438(17) 0.0355(14) 0.0422(15) -0.0031(11) 0.0005(13) -0.0060(12)
C00B 0.0471(18) 0.0321(15) 0.0497(17) -0.0041(12) 0.0014(14) -0.0054(12)
C00C 0.0483(18) 0.0426(16) 0.0419(16) -0.0003(12) 0.0028(13) -0.0001(13)
C00D 0.0508(18) 0.0398(15) 0.0383(16) -0.0011(12) -0.0037(14) -0.0025(13)
C00E 0.059(2) 0.0379(16) 0.0511(19) -0.0089(13) -0.0097(17) 0.0003(15)
C00F 0.063(2) 0.0479(17) 0.0331(16) -0.0013(12) 0.0000(15) -0.0126(15)
C00G 0.0422(18) 0.0369(16) 0.073(2) -0.0089(14) -0.0047(16) -0.0048(13)
C00H 0.056(2) 0.0478(17) 0.0492(18) -0.0031(13) 0.0038(15) 0.0065(15)
C00I 0.0473(19) 0.058(2) 0.057(2) 0.0167(16) 0.0092(16) 0.0137(16)
C00J 0.054(2) 0.0576(19) 0.0448(17) 0.0074(14) -0.0041(15) -0.0019(16)
C00K 0.0451(18) 0.0421(17) 0.068(2) -0.0045(14) 0.0063(15) 0.0020(14)
C00L 0.0446(19) 0.0506(18) 0.070(2) 0.0144(15) -0.0045(16) 0.0004(15)
C00M 0.073(2) 0.0516(18) 0.0388(17) 0.0018(13) -0.0020(15) -0.0116(15)
C00N 0.062(2) 0.066(2) 0.0431(18) 0.0008(14) 0.0047(16) -0.0103(17)
C00O 0.069(2) 0.087(2) 0.051(2) -0.0024(18) 0.0159(18) -0.0147(19)
C00P 0.044(2) 0.0463(19) 0.093(3) 0.0122(17) 0.0066(19) -0.0092(14)
C00Q 0.114(3) 0.077(2) 0.0389(19) 0.0118(16) 0.006(2) -0.021(2)
C00R 0.093(3) 0.098(3) 0.059(2) 0.002(2) 0.019(2) -0.023(2)

loop_
_atom_type_symbol
_atom_type_description
_atom_type_scat_dispersion_real
_atom_type_scat_dispersion_imag
_atom_type_scat_source
C C 0.0033 0.0016 'International Tables Vol C Tables 4.2.6.8 and 6.1.1.4'
H H 0.0000 0.0000 'International Tables Vol C Tables 4.2.6.8 and 6.1.1.4'
N N 0.0061 0.0033 'International Tables Vol C Tables 4.2.6.8 and 6.1.1.4'
O O 0.0106 0.0060 'International Tables Vol C Tables 4.2.6.8 and 6.1.1.4'
S S 0.1246 0.1234 'International Tables Vol C Tables 4.2.6.8 and 6.1.1.4'

loop_
_geom_angle_atom_site_label_1
_geom_angle_atom_site_label_2
_geom_angle_atom_site_label_3
_geom_angle
_geom_angle_site_symmetry_1
_geom_angle_site_symmetry_3
_geom_angle_publ_flag
O003 S001 O005 117.87(13) . . ?
O003 S001 N006 109.46(13) . . ?
O003 S001 C00M 112.64(14) . . ?
O005 S001 N006 109.73(12) . . ?
O005 S001 C00M 112.97(14) . . ?
N006 S001 C00M 90.77(13) . . ?
C00D N006 S001 115.8(2) . . ?
C00E N006 S001 131.8(2) . . ?
C00E N006 C00D 112.3(2) . . ?
C008 C007 C009 121.2(2) . . ?
C008 C007 C00C 117.9(2) . . ?
C00C C007 C009 120.9(2) . . ?
C007 C008 H008 119.6 . . ?
C00K C008 C007 120.9(2) . . ?
C00K C008 H008 119.6 . . ?
C007 C009 C00A 122.8(2) . . ?
C00D C009 C007 128.3(2) . . ?
C00D C009 C00A 108.9(2) . . ?
C009 C00A C00E 102.8(2) . . ?
C00B C00A C009 112.9(2) . . ?
C00B C00A C00E 105.14(19) . . ?
C00G C00A C009 113.1(2) . . ?
C00G C00A C00B 112.7(2) . . ?
C00G C00A C00E 109.3(2) . . ?
C00A C00B H00B 118.2 . . ?
C00H C00B C00A 123.7(2) . . ?
C00H C00B H00B 118.2 . . ?
C007 C00C H00C 119.6 . . ?
C00J C00C C007 120.8(3) . . ?
C00J C00C H00C 119.6 . . ?
N006 C00D C00F 108.6(2) . . ?
C009 C00D N006 110.2(2) . . ?
C009 C00D C00F 141.0(3) . . ?
O002 C00E N006 126.7(3) . . ?
O002 C00E C00A 127.7(3) . . ?
N006 C00E C00A 105.6(2) . . ?
C00M C00F C00D 111.8(3) . . ?
C00M C00F C00N 118.2(3) . . ?
C00N C00F C00D 129.9(2) . . ?
C00A C00G H00G 118.7 . . ?
C00P C00G C00A 122.7(3) . . ?
C00P C00G H00G 118.7 . . ?
C00B C00H H00H 119.1 . . ?
C00B C00H C00I 121.8(3) . . ?
C00I C00H H00H 119.1 . . ?
O004 C00I C00H 122.1(3) . . ?
O004 C00I C00P 121.3(3) . . ?
C00H C00I C00P 116.7(3) . . ?
C00C C00J H00J 119.8 . . ?
C00L C00J C00C 120.3(3) . . ?
C00L C00J H00J 119.8 . . ?
C008 C00K H00K 119.9 . . ?
C00L C00K C008 120.1(3) . . ?
C00L C00K H00K 119.9 . . ?
C00J C00L C00K 120.0(3) . . ?
C00J C00L H00L 120.0 . . ?
C00K C00L H00L 120.0 . . ?
C00F C00M S001 113.0(2) . . ?
C00F C00M C00Q 122.3(3) . . ?
C00Q C00M S001 124.7(3) . . ?
C00F C00N H00N 120.2 . . ?
C00O C00N C00F 119.6(3) . . ?
C00O C00N H00N 120.2 . . ?
C00N C00O H00O 119.4 . . ?
C00R C00O C00N 121.2(3) . . ?
C00R C00O H00O 119.4 . . ?
C00G C00P C00I 122.2(3) . . ?
C00G C00P H00P 118.9 . . ?
C00I C00P H00P 118.9 . . ?
C00M C00Q H00Q 121.4 . . ?
C00R C00Q C00M 117.1(3) . . ?
C00R C00Q H00Q 121.4 . . ?
C00O C00R C00Q 121.5(3) . . ?
C00O C00R H00R 119.2 . . ?
C00Q C00R H00R 119.2 . . ?

loop_
_geom_bond_atom_site_label_1
_geom_bond_atom_site_label_2
_geom_bond_distance
_geom_bond_site_symmetry_2
_geom_bond_publ_flag
S001 O003 1.419(2) . ?
S001 O005 1.423(2) . ?
S001 N006 1.670(2) . ?
S001 C00M 1.748(3) . ?
O002 C00E 1.199(3) . ?
O004 C00I 1.228(3) . ?
N006 C00D 1.426(3) . ?
N006 C00E 1.376(4) . ?
C007 C008 1.392(3) . ?
C007 C009 1.470(3) . ?
C007 C00C 1.395(3) . ?
C008 H008 0.9300 . ?
C008 C00K 1.376(4) . ?
C009 C00A 1.534(4) . ?
C009 C00D 1.345(3) . ?
C00A C00B 1.497(3) . ?
C00A C00E 1.555(4) . ?
C00A C00G 1.491(4) . ?
C00B H00B 0.9300 . ?
C00B C00H 1.314(3) . ?
C00C H00C 0.9300 . ?
C00C C00J 1.374(3) . ?
C00D C00F 1.464(4) . ?
C00F C00M 1.386(4) . ?
C00F C00N 1.390(4) . ?
C00G H00G 0.9300 . ?
C00G C00P 1.328(4) . ?
C00H H00H 0.9300 . ?
C00H C00I 1.450(4) . ?
C00I C00P 1.452(4) . ?
C00J H00J 0.9300 . ?
C00J C00L 1.371(4) . ?
C00K H00K 0.9300 . ?
C00K C00L 1.372(4) . ?
C00L H00L 0.9300 . ?
C00M C00Q 1.399(4) . ?
C00N H00N 0.9300 . ?
C00N C00O 1.371(4) . ?
C00O H00O 0.9300 . ?
C00O C00R 1.363(4) . ?
C00P H00P 0.9300 . ?
C00Q H00Q 0.9300 . ?
C00Q C00R 1.370(5) . ?
C00R H00R 0.9300 . ?

loop_
_geom_torsion_atom_site_label_1
_geom_torsion_atom_site_label_2
_geom_torsion_atom_site_label_3
_geom_torsion_atom_site_label_4
_geom_torsion
_geom_torsion_site_symmetry_1
_geom_torsion_site_symmetry_2
_geom_torsion_site_symmetry_3
_geom_torsion_site_symmetry_4
_geom_torsion_publ_flag
S001 N006 C00D C009 178.42(17) . . . . ?
S001 N006 C00D C00F 2.1(3) . . . . ?
S001 N006 C00E O002 3.3(4) . . . . ?
S001 N006 C00E C00A -175.27(18) . . . . ?
S001 C00M C00Q C00R 177.9(2) . . . . ?
O003 S001 N006 C00D 112.3(2) . . . . ?
O003 S001 N006 C00E -71.4(3) . . . . ?
O003 S001 C00M C00F -109.9(2) . . . . ?
O003 S001 C00M C00Q 71.1(3) . . . . ?
O004 C00I C00P C00G 175.5(3) . . . . ?
O005 S001 N006 C00D -116.93(19) . . . . ?
O005 S001 N006 C00E 59.4(3) . . . . ?
O005 S001 C00M C00F 113.4(2) . . . . ?
O005 S001 C00M C00Q -65.5(3) . . . . ?
N006 S001 C00M C00F 1.6(2) . . . . ?
N006 S001 C00M C00Q -177.4(3) . . . . ?
N006 C00D C00F C00M -0.8(3) . . . . ?
N006 C00D C00F C00N 175.3(3) . . . . ?
C007 C008 C00K C00L 1.6(4) . . . . ?
C007 C009 C00A C00B 73.2(3) . . . . ?
C007 C009 C00A C00E -174.0(2) . . . . ?
C007 C009 C00A C00G -56.3(3) . . . . ?
C007 C009 C00D N006 174.4(2) . . . . ?
C007 C009 C00D C00F -11.2(5) . . . . ?
C007 C00C C00J C00L -0.5(4) . . . . ?
C008 C007 C009 C00A 141.9(2) . . . . ?
C008 C007 C009 C00D -35.5(4) . . . . ?
C008 C007 C00C C00J 1.8(4) . . . . ?
C008 C00K C00L C00J -0.3(4) . . . . ?
C009 C007 C008 C00K -179.2(2) . . . . ?
C009 C007 C00C C00J 178.7(2) . . . . ?
C009 C00A C00B C00H -135.1(3) . . . . ?
C009 C00A C00E O002 178.6(3) . . . . ?
C009 C00A C00E N006 -2.9(2) . . . . ?
C009 C00A C00G C00P 133.7(3) . . . . ?
C009 C00D C00F C00M -175.3(3) . . . . ?
C009 C00D C00F C00N 0.8(5) . . . . ?
C00A C009 C00D N006 -3.3(3) . . . . ?
C00A C009 C00D C00F 171.2(3) . . . . ?
C00A C00B C00H C00I 2.0(4) . . . . ?
C00A C00G C00P C00I 0.4(4) . . . . ?
C00B C00A C00E O002 -63.0(3) . . . . ?
C00B C00A C00E N006 115.5(2) . . . . ?
C00B C00A C00G C00P 4.1(4) . . . . ?
C00B C00H C00I O004 -176.7(3) . . . . ?
C00B C00H C00I C00P 2.8(4) . . . . ?
C00C C007 C008 C00K -2.3(4) . . . . ?
C00C C007 C009 C00A -34.9(3) . . . . ?
C00C C007 C009 C00D 147.7(3) . . . . ?
C00C C00J C00L C00K -0.3(4) . . . . ?
C00D N006 C00E O002 179.7(2) . . . . ?
C00D N006 C00E C00A 1.2(3) . . . . ?
C00D C009 C00A C00B -109.0(2) . . . . ?
C00D C009 C00A C00E 3.8(2) . . . . ?
C00D C009 C00A C00G 121.5(2) . . . . ?
C00D C00F C00M S001 -0.7(3) . . . . ?
C00D C00F C00M C00Q 178.3(2) . . . . ?
C00D C00F C00N C00O -177.3(3) . . . . ?
C00E N006 C00D C009 1.4(3) . . . . ?
C00E N006 C00D C00F -175.0(2) . . . . ?
C00E C00A C00B C00H 113.6(3) . . . . ?
C00E C00A C00G C00P -112.4(3) . . . . ?
C00F C00M C00Q C00R -1.0(5) . . . . ?
C00F C00N C00O C00R 0.3(5) . . . . ?
C00G C00A C00B C00H -5.4(4) . . . . ?
C00G C00A C00E O002 58.2(3) . . . . ?
C00G C00A C00E N006 -123.3(2) . . . . ?
C00H C00I C00P C00G -4.1(4) . . . . ?
C00M S001 N006 C00D -2.1(2) . . . . ?
C00M S001 N006 C00E 174.2(3) . . . . ?
C00M C00F C00N C00O -1.3(4) . . . . ?
C00M C00Q C00R C00O -0.1(5) . . . . ?
C00N C00F C00M S001 -177.34(19) . . . . ?
C00N C00F C00M C00Q 1.7(4) . . . . ?
C00N C00O C00R C00Q 0.5(5) . . . . ?
